data_2237144
loop_
_publ_author_name
'Quan, Jing'
'Sun, Hong-Shun'

_publ_section_title
;
 3-Chloro-2,4,5-trifluorobenzoic acid
;
_journal_coeditor_code GK2539
_journal_issue 1
_journal_name_full 'Acta Crystallographica Section E'
_journal_page_first o30
_journal_paper_doi 10.1107/S1600536812049446
_journal_volume 69
_journal_year 2013
_chemical_formula_iupac 'C7 H2 Cl F3 O2'
_chemical_formula_moiety 'C7 H2 Cl F3 O2'
_chemical_formula_sum 'C7 H2 Cl F3 O2'
_chemical_formula_weight 210.54
_chemical_name_systematic
;
3-Chloro-2,4,5-trifluorobenzoic acid
;
_space_group_IT_number 14
_symmetry_cell_setting monoclinic
_symmetry_space_group_name_Hall '-P 2yn'
_symmetry_space_group_name_H-M 'P 1 21/n 1'
_atom_sites_solution_hydrogens geom
_atom_sites_solution_primary direct
_atom_sites_solution_secondary difmap
_audit_creation_method SHELXL-97
_cell_angle_alpha 90.00
_cell_angle_beta 97.16(3)
_cell_angle_gamma 90.00
_cell_formula_units_Z 4
_cell_length_a 4.4760(9)
_cell_length_b 13.654(3)
_cell_length_c 12.400(3)
_cell_measurement_reflns_used 25
_cell_measurement_temperature 293(2)
_cell_measurement_theta_max 13
_cell_measurement_theta_min 10
_cell_volume 751.9(3)
_computing_cell_refinement 'CAD-4 EXPRESS (Enraf--Nonius, 1994)'
_computing_data_collection 'CAD-4 EXPRESS (Enraf--Nonius, 1994)'
_computing_data_reduction 'XCAD4 (Harms & Wocadlo, 1995)'
_computing_molecular_graphics 'SHELXTL (Sheldrick, 2008)'
_computing_publication_material 'SHELXTL (Sheldrick, 2008)'
_computing_structure_refinement 'SHELXTL (Sheldrick, 2008)'
_computing_structure_solution 'SHELXTL (Sheldrick, 2008)'
_diffrn_ambient_temperature 293(2)
_diffrn_measured_fraction_theta_full 0.993
_diffrn_measured_fraction_theta_max 0.993
_diffrn_measurement_device_type 'Enraf--Nonius CAD-4'
_diffrn_measurement_method \w/2\q
_diffrn_radiation_monochromator graphite
_diffrn_radiation_source 'fine-focus sealed tube'
_diffrn_radiation_type MoK\a
_diffrn_radiation_wavelength 0.71073
_diffrn_reflns_av_R_equivalents 0.0922
_diffrn_reflns_av_sigmaI/netI 0.0596
_diffrn_reflns_limit_h_max 5
_diffrn_reflns_limit_h_min 0
_diffrn_reflns_limit_k_max 16
_diffrn_reflns_limit_k_min 0
_diffrn_reflns_limit_l_max 14
_diffrn_reflns_limit_l_min -14
_diffrn_reflns_number 1578
_diffrn_reflns_theta_full 25.43
_diffrn_reflns_theta_max 25.43
_diffrn_reflns_theta_min 2.23
_diffrn_standards_decay_% 1
_diffrn_standards_interval_count 200
_diffrn_standards_interval_time 120
_diffrn_standards_number 3
_exptl_absorpt_coefficient_mu 0.521
_exptl_absorpt_correction_T_max 0.950
_exptl_absorpt_correction_T_min 0.859
_exptl_absorpt_correction_type psi-scan
_exptl_absorpt_process_details '(North <i>et al.</i>, 1968)'
_exptl_crystal_colour colourless
_exptl_crystal_density_diffrn 1.860
_exptl_crystal_density_method 'not measured'
_exptl_crystal_description block
_exptl_crystal_F_000 416
_exptl_crystal_size_max 0.30
_exptl_crystal_size_mid 0.20
_exptl_crystal_size_min 0.10
_refine_diff_density_max 0.156
_refine_diff_density_min -0.173
_refine_ls_extinction_method none
_refine_ls_goodness_of_fit_ref 1.003
_refine_ls_hydrogen_treatment constr
_refine_ls_matrix_type full
_refine_ls_number_parameters 118
_refine_ls_number_reflns 1394
_refine_ls_number_restraints 0
_refine_ls_restrained_S_all 1.003
_refine_ls_R_factor_all 0.1162
_refine_ls_R_factor_gt 0.0522
_refine_ls_shift/su_max 0.000
_refine_ls_shift/su_mean 0.000
_refine_ls_structure_factor_coef Fsqd
_refine_ls_weighting_details 'calc w=1/[\s^2^(Fo^2^)+(0.0520P)^2^] where P=(Fo^2^+2Fc^2^)/3'
_refine_ls_weighting_scheme calc
_refine_ls_wR_factor_gt 0.1109
_refine_ls_wR_factor_ref 0.1317
_reflns_number_gt 699
_reflns_number_total 1394
_reflns_threshold_expression I>2sigma(I)
_cod_data_source_file gk2539.cif
_cod_data_source_block I
_cod_original_sg_symbol_H-M 'P 21/n'
_cod_database_code 2237144
_cod_database_fobs_code 2237144

loop_
_symmetry_equiv_pos_as_xyz
'x, y, z'
'-x+1/2, y+1/2, -z+1/2'
'-x, -y, -z'
'x-1/2, -y-1/2, z-1/2'

loop_
_atom_site_type_symbol
_atom_site_label
_atom_site_fract_x
_atom_site_fract_y
_atom_site_fract_z
_atom_site_U_iso_or_equiv
_atom_site_adp_type
_atom_site_calc_flag
_atom_site_refinement_flags
_atom_site_occupancy
_atom_site_symmetry_multiplicity
Cl Cl 0.2118(3) 0.00527(9) 0.37810(10) 0.1012(5) Uani d . 1 1
F F1 0.4799(5) 0.18021(17) 0.48010(19) 0.0847(7) Uani d . 1 1
C C1 0.2598(8) 0.2017(3) 0.4004(3) 0.0618(10) Uani d . 1 1
O O1 0.2232(6) 0.4641(2) 0.4113(2) 0.0892(9) Uani d . 1 1
O O2 0.5635(6) 0.3685(2) 0.5008(2) 0.0849(9) Uani d . 1 1
H H2A 0.6253 0.4209 0.5272 0.127 Uiso calc R 1 1
F F2 -0.2511(6) 0.0700(2) 0.2054(2) 0.1026(9) Uani d . 1 1
C C2 0.1144(10) 0.1237(3) 0.3435(3) 0.0711(11) Uani d . 1 1
C C3 -0.1036(10) 0.1438(4) 0.2615(3) 0.0768(12) Uani d . 1 1
F F3 -0.4110(5) 0.2527(2) 0.15189(18) 0.0911(8) Uani d . 1 1
C C4 -0.1863(9) 0.2388(3) 0.2335(3) 0.0687(11) Uani d . 1 1
C C5 -0.0428(8) 0.3137(3) 0.2896(3) 0.0645(10) Uani d . 1 1
H H5A -0.0972 0.3778 0.2707 0.077 Uiso calc R 1 1
C C6 0.1844(8) 0.2971(3) 0.3749(3) 0.0555(9) Uani d . 1 1
C C7 0.3271(8) 0.3836(3) 0.4317(3) 0.0583(9) Uani d . 1 1

loop_
_atom_site_aniso_label
_atom_site_aniso_U_11
_atom_site_aniso_U_22
_atom_site_aniso_U_33
_atom_site_aniso_U_12
_atom_site_aniso_U_13
_atom_site_aniso_U_23
Cl 0.1469(12) 0.0629(7) 0.0972(9) 0.0035(7) 0.0284(7) -0.0006(7)
F1 0.1002(18) 0.0701(15) 0.0811(14) 0.0138(13) 0.0013(13) -0.0033(13)
C1 0.068(3) 0.067(3) 0.051(2) 0.006(2) 0.0116(19) 0.0000(19)
O1 0.103(2) 0.0606(19) 0.095(2) 0.0080(16) -0.0235(17) -0.0072(16)
O2 0.096(2) 0.0667(18) 0.086(2) 0.0034(15) -0.0111(17) -0.0161(16)
F2 0.122(2) 0.091(2) 0.0952(18) -0.0351(16) 0.0130(15) -0.0215(16)
C2 0.092(3) 0.061(3) 0.066(3) -0.005(2) 0.032(2) -0.004(2)
C3 0.080(3) 0.086(3) 0.067(3) -0.026(3) 0.020(2) -0.016(3)
F3 0.0777(15) 0.119(2) 0.0715(14) -0.0059(14) -0.0103(13) -0.0029(15)
C4 0.070(3) 0.079(3) 0.059(2) -0.011(2) 0.014(2) -0.007(2)
C5 0.068(3) 0.070(3) 0.057(2) -0.009(2) 0.0156(19) -0.004(2)
C6 0.056(2) 0.060(2) 0.053(2) -0.0027(19) 0.0150(17) -0.0031(18)
C7 0.069(2) 0.055(2) 0.050(2) 0.004(2) 0.0060(18) -0.0007(17)

loop_
_atom_type_symbol
_atom_type_description
_atom_type_scat_dispersion_real
_atom_type_scat_dispersion_imag
_atom_type_scat_source
C C 0.0033 0.0016 'International Tables Vol C Tables 4.2.6.8 and 6.1.1.4'
H H 0.0000 0.0000 'International Tables Vol C Tables 4.2.6.8 and 6.1.1.4'
O O 0.0106 0.0060 'International Tables Vol C Tables 4.2.6.8 and 6.1.1.4'
F F 0.0171 0.0103 'International Tables Vol C Tables 4.2.6.8 and 6.1.1.4'
Cl Cl 0.1484 0.1585 'International Tables Vol C Tables 4.2.6.8 and 6.1.1.4'

loop_
_geom_angle_atom_site_label_1
_geom_angle_atom_site_label_2
_geom_angle_atom_site_label_3
_geom_angle
F1 C1 C6 121.0(3)
F1 C1 C2 117.5(4)
C6 C1 C2 121.5(3)
C7 O2 H2A 109.5
C3 C2 C1 118.4(4)
C3 C2 Cl 121.2(4)
C1 C2 Cl 120.4(3)
C2 C3 F2 120.0(4)
C2 C3 C4 121.8(4)
F2 C3 C4 118.2(4)
F3 C4 C5 122.7(4)
F3 C4 C3 118.2(4)
C5 C4 C3 119.1(4)
C4 C5 C6 121.4(4)
C4 C5 H5A 119.3
C6 C5 H5A 119.3
C1 C6 C5 117.8(3)
C1 C6 C7 124.7(3)
C5 C6 C7 117.5(3)
O1 C7 O2 123.0(4)
O1 C7 C6 119.7(3)
O2 C7 C6 117.2(4)

loop_
_geom_bond_atom_site_label_1
_geom_bond_atom_site_label_2
_geom_bond_distance
Cl C2 1.716(4)
F1 C1 1.338(4)
C1 C6 1.373(5)
C1 C2 1.393(5)
O1 C7 1.208(4)
O2 C7 1.293(4)
O2 H2A 0.8200
F2 C3 1.349(4)
C2 C3 1.346(6)
C3 C4 1.381(6)
F3 C4 1.348(4)
C4 C5 1.354(5)
C5 C6 1.391(5)
C5 H5A 0.9300
C6 C7 1.479(5)

loop_
_geom_hbond_atom_site_label_D
_geom_hbond_atom_site_label_H
_geom_hbond_atom_site_label_A
_geom_hbond_site_symmetry_A
_geom_hbond_distance_DH
_geom_hbond_distance_HA
_geom_hbond_distance_DA
_geom_hbond_angle_DHA
O2 H2A O1 3_666 0.8200 1.84 2.658(4) 178

loop_
_geom_torsion_atom_site_label_1
_geom_torsion_atom_site_label_2
_geom_torsion_atom_site_label_3
_geom_torsion_atom_site_label_4
_geom_torsion
F1 C1 C2 C3 -178.7(3)
C6 C1 C2 C3 0.3(6)
F1 C1 C2 Cl 1.5(5)
C6 C1 C2 Cl -179.5(3)
C1 C2 C3 F2 -179.4(3)
Cl C2 C3 F2 0.4(6)
C1 C2 C3 C4 -0.5(6)
Cl C2 C3 C4 179.3(3)
C2 C3 C4 F3 -178.6(3)
F2 C3 C4 F3 0.3(6)
C2 C3 C4 C5 0.5(6)
F2 C3 C4 C5 179.4(3)
F3 C4 C5 C6 178.7(3)
C3 C4 C5 C6 -0.3(5)
F1 C1 C6 C5 178.8(3)
C2 C1 C6 C5 -0.2(5)
F1 C1 C6 C7 -1.3(5)
C2 C1 C6 C7 179.7(3)
C4 C5 C6 C1 0.2(5)
C4 C5 C6 C7 -179.7(3)
C1 C6 C7 O1 -171.8(4)
C5 C6 C7 O1 8.1(5)
C1 C6 C7 O2 9.0(5)
C5 C6 C7 O2 -171.1(3)

loop_
_cod_related_entry_id
_cod_related_entry_database
_cod_related_entry_code
1 ChemSpider 2016024
